data_4309409
loop_
_publ_author_name
'Motoki Takuma'
'Yasuhiro Ohki'
'Kazuyuki Tatsumi'

_publ_section_title
;
Sulfido-Bridged Dinuclear Molybdenum-Copper Complexes Related to the
Active Site of CO Dehydrogenase:
[(dithiolate)Mo(O)S2Cu(SAr)]2- (dithiolate = 1,2-S2C6H4, 1,2-S2C6H2-3,6-Cl2,
1,2-S2C2H4)
;
_journal_name_full 'Inorganic Chemistry'
_journal_page_first 6034
_journal_page_last 6043
_journal_paper_doi 10.1021/ic050294v
_journal_volume 44
_journal_year 2005
_chemical_formula_sum 'C24 H35 Cu Mo N O2 P S2'
_chemical_formula_weight 624.13
_space_group_IT_number 29
_symmetry_cell_setting orthorhombic
_symmetry_Int_Tables_number 29
_symmetry_space_group_name_Hall 'P 2c -2ac'
_symmetry_space_group_name_H-M 'P c a 21'
_cell_angle_alpha 90
_cell_angle_beta 90
_cell_angle_gamma 90
_cell_formula_units_Z 4
_cell_length_a 18.646(8)
_cell_length_b 13.908(6)
_cell_length_c 10.826(5)
_cell_measurement_reflns_used 578
_cell_measurement_temperature 173.2
_cell_measurement_theta_max 27.5
_cell_measurement_theta_min 3.1
_cell_volume 2807(2)
_computing_cell_refinement CRYSTALCLEAR
_computing_data_collection CRYSTALCLEAR
_computing_data_reduction 'teXsan Ver. 1.11'
_computing_publication_material 'teXsan Ver. 1.11'
_computing_structure_refinement 'teXsan Ver. 1.10'
_computing_structure_solution SIR92
_diffrn_detector_area_resol_mean 14.71
_diffrn_measured_fraction_theta_full 0.9973
_diffrn_measured_fraction_theta_max 0.9973
_diffrn_measurement_device_type 'Rigaku/MSC Mercury CCD'
_diffrn_measurement_method \w
_diffrn_radiation_type 'Mo K\a'
_diffrn_radiation_wavelength 0.7107
_diffrn_reflns_av_R_equivalents 0.021
_diffrn_reflns_limit_h_max 24
_diffrn_reflns_limit_h_min -21
_diffrn_reflns_limit_k_max 18
_diffrn_reflns_limit_k_min -18
_diffrn_reflns_limit_l_max 14
_diffrn_reflns_limit_l_min -12
_diffrn_reflns_number 21889
_diffrn_reflns_theta_full 27.49
_diffrn_reflns_theta_max 27.49
_exptl_absorpt_coefficient_mu 1.429
_exptl_absorpt_correction_T_max 0.867
_exptl_absorpt_correction_T_min 0.778
_exptl_absorpt_correction_type multi-scan
_exptl_absorpt_process_details '(Jacobson, 1998)'
_exptl_crystal_colour organge
_exptl_crystal_density_diffrn 1.477
_exptl_crystal_density_method 'not measured'
_exptl_crystal_description block
_exptl_crystal_size_max 0.200
_exptl_crystal_size_mid 0.100
_exptl_crystal_size_min 0.100
_refine_diff_density_max 0.34
_refine_diff_density_min -0.25
_refine_ls_abs_structure_Flack 0.58(3)
_refine_ls_extinction_method none
_refine_ls_goodness_of_fit_ref 0.899
_refine_ls_hydrogen_treatment noref
_refine_ls_number_parameters 307
_refine_ls_number_reflns 3371
_refine_ls_R_factor_gt 0.0214
_refine_ls_shift/su_max 0.0008
_refine_ls_structure_factor_coef F
_refine_ls_weighting_details 'w = 1/[\s^2^(Fo) + 0.00010|Fo|^2^]'
_refine_ls_weighting_scheme calc
_refine_ls_wR_factor_ref 0.0237
_reflns_number_gt 3184
_reflns_number_total 3383
_reflns_threshold_expression F^2^>2.0\s(F^2^)
_cod_data_source_file ic050294vsi20050520_025114_04.cif
_cod_data_source_block (Et4N)[O2MoS2Cu(PPh3)]
_cod_original_cell_volume 2807(4)
_cod_original_sg_symbol_H-M 'P c a 21 '
_cod_original_formula_sum 'C24 H35 Cu N Mo O2 P S2 '
_cod_database_code 4309409

loop_
_symmetry_equiv_pos_as_xyz
x,y,z
-x,-y,1/2+z
1/2-x,y,1/2+z
1/2+x,-y,z

loop_
_atom_site_label
_atom_site_type_symbol
_atom_site_fract_x
_atom_site_fract_y
_atom_site_fract_z
_atom_site_U_iso_or_equiv
_atom_site_adp_type
_atom_site_occupancy
_atom_site_calc_flag
_atom_site_refinement_flags
_atom_site_disorder_assembly
_atom_site_disorder_group
Mo Mo 1.07213(1) 0.36802(2) 0.1223 0.02239(6) Uani 1.00 d . . .
Cu Cu 0.96687(2) 0.24606(3) 0.18330(9) 0.02131(9) Uani 1.00 d . . .
S(1) S 0.97382(4) 0.33158(7) 0.00915(9) 0.0237(2) Uani 1.00 d . . .
S(2) S 1.06473(5) 0.27335(7) 0.29240(9) 0.0286(2) Uani 1.00 d . . .
P P 0.87552(4) 0.15082(6) 0.22475(9) 0.0191(2) Uani 1.00 d . . .
O(1) O 1.1484(1) 0.3420(2) 0.0367(3) 0.0411(8) Uani 1.00 d . . .
O(2) O 1.0697(1) 0.4877(2) 0.1621(3) 0.0444(8) Uani 1.00 d . . .
N N 0.8653(1) 0.6206(2) 0.1707(3) 0.0217(6) Uani 1.00 d . . .
C(1) C 0.7897(2) 0.2134(2) 0.2396(3) 0.0203(7) Uani 1.00 d . . .
C(2) C 0.7760(2) 0.2863(3) 0.1541(3) 0.0255(9) Uani 1.00 d . . .
C(3) C 0.7105(2) 0.3353(3) 0.1570(4) 0.0306(9) Uani 1.00 d . . .
C(4) C 0.6597(2) 0.3125(3) 0.2454(4) 0.0275(9) Uani 1.00 d . . .
C(5) C 0.6732(2) 0.2397(3) 0.3285(4) 0.0287(9) Uani 1.00 d . . .
C(6) C 0.7377(2) 0.1899(2) 0.3262(3) 0.0261(8) Uani 1.00 d . . .
C(7) C 0.8843(2) 0.0772(3) 0.3629(3) 0.0203(7) Uani 1.00 d . . .
C(8) C 0.8857(2) 0.1213(3) 0.4793(3) 0.0266(8) Uani 1.00 d . . .
C(9) C 0.8939(2) 0.0662(3) 0.5848(3) 0.0314(9) Uani 1.00 d . . .
C(10) C 0.9019(2) -0.0322(3) 0.5772(4) 0.0293(8) Uani 1.00 d . . .
C(11) C 0.9022(2) -0.0761(3) 0.4626(4) 0.0286(9) Uani 1.00 d . . .
C(12) C 0.8937(2) -0.0218(3) 0.3563(3) 0.0253(9) Uani 1.00 d . . .
C(13) C 0.8594(2) 0.0639(2) 0.1027(3) 0.0192(7) Uani 1.00 d . . .
C(14) C 0.7955(2) 0.0113(3) 0.0959(3) 0.0255(9) Uani 1.00 d . . .
C(15) C 0.7875(2) -0.0574(3) 0.0036(4) 0.0295(9) Uani 1.00 d . . .
C(16) C 0.8416(2) -0.0750(3) -0.0801(4) 0.0334(10) Uani 1.00 d . . .
C(17) C 0.9048(2) -0.0236(3) -0.0733(4) 0.035(1) Uani 1.00 d . . .
C(18) C 0.9136(2) 0.0462(3) 0.0178(4) 0.0279(9) Uani 1.00 d . . .
C(19) C 0.8326(2) 0.5480(3) 0.2594(4) 0.032(1) Uani 1.00 d . . .
C(20) C 0.8817(3) 0.4677(3) 0.3002(4) 0.042(1) Uani 1.00 d . . .
C(21) C 0.8919(2) 0.5717(3) 0.0534(3) 0.0278(9) Uani 1.00 d . . .
C(22) C 0.8359(2) 0.5210(3) -0.0223(4) 0.037(1) Uani 1.00 d . . .
C(23) C 0.9290(2) 0.6682(3) 0.2332(4) 0.0294(9) Uani 1.00 d . . .
C(24) C 0.9620(2) 0.7520(3) 0.1656(5) 0.040(1) Uani 1.00 d . . .
C(25) C 0.8081(2) 0.6933(3) 0.1361(4) 0.0294(9) Uani 1.00 d . . .
C(26) C 0.7808(2) 0.7542(3) 0.2409(4) 0.039(1) Uani 1.00 d . . .
H(1) H 0.8119 0.3030 0.0928 0.0307 Uiso 1.00 calc . . .
H(2) H 0.7007 0.3854 0.0970 0.0367 Uiso 1.00 calc . . .
H(3) H 0.6148 0.3476 0.2488 0.0329 Uiso 1.00 calc . . .
H(4) H 0.6371 0.2230 0.3895 0.0343 Uiso 1.00 calc . . .
H(5) H 0.7465 0.1387 0.3851 0.0313 Uiso 1.00 calc . . .
H(6) H 0.8810 0.1906 0.4859 0.0320 Uiso 1.00 calc . . .
H(7) H 0.8940 0.0972 0.6651 0.0377 Uiso 1.00 calc . . .
H(8) H 0.9073 -0.0704 0.6516 0.0352 Uiso 1.00 calc . . .
H(9) H 0.9083 -0.1452 0.4565 0.0343 Uiso 1.00 calc . . .
H(10) H 0.8943 -0.0533 0.2763 0.0303 Uiso 1.00 calc . . .
H(11) H 0.7572 0.0226 0.1548 0.0306 Uiso 1.00 calc . . .
H(12) H 0.7431 -0.0935 -0.0020 0.0354 Uiso 1.00 calc . . .
H(13) H 0.8353 -0.1235 -0.1436 0.0401 Uiso 1.00 calc . . .
H(14) H 0.9430 -0.0360 -0.1319 0.0421 Uiso 1.00 calc . . .
H(15) H 0.9579 0.0826 0.0219 0.0335 Uiso 1.00 calc . . .
H(16) H 0.8170 0.5825 0.3326 0.0385 Uiso 1.00 calc . . .
H(17) H 0.7913 0.5193 0.2192 0.0385 Uiso 1.00 calc . . .
H(18) H 0.8563 0.4255 0.3565 0.0509 Uiso 1.00 calc . . .
H(19) H 0.8974 0.4314 0.2287 0.0509 Uiso 1.00 calc . . .
H(20) H 0.9232 0.4948 0.3419 0.0509 Uiso 1.00 calc . . .
H(21) H 0.9139 0.6205 0.0018 0.0333 Uiso 1.00 calc . . .
H(22) H 0.9278 0.5247 0.0770 0.0333 Uiso 1.00 calc . . .
H(23) H 0.7997 0.5669 -0.0484 0.0438 Uiso 1.00 calc . . .
H(24) H 0.8582 0.4923 -0.0944 0.0438 Uiso 1.00 calc . . .
H(25) H 0.8135 0.4711 0.0271 0.0438 Uiso 1.00 calc . . .
H(26) H 0.9133 0.6910 0.3135 0.0352 Uiso 1.00 calc . . .
H(27) H 0.9659 0.6198 0.2439 0.0352 Uiso 1.00 calc . . .
H(28) H 1.0020 0.7769 0.2130 0.0482 Uiso 1.00 calc . . .
H(29) H 0.9788 0.7308 0.0853 0.0482 Uiso 1.00 calc . . .
H(30) H 0.9263 0.8020 0.1549 0.0482 Uiso 1.00 calc . . .
H(31) H 0.8280 0.7359 0.0740 0.0353 Uiso 1.00 calc . . .
H(32) H 0.7677 0.6586 0.1015 0.0353 Uiso 1.00 calc . . .
H(33) H 0.8202 0.7907 0.2759 0.0473 Uiso 1.00 calc . . .
H(34) H 0.7444 0.7980 0.2104 0.0473 Uiso 1.00 calc . . .
H(35) H 0.7602 0.7131 0.3040 0.0473 Uiso 1.00 calc . . .

loop_
_atom_site_aniso_label
_atom_site_aniso_U_11
_atom_site_aniso_U_22
_atom_site_aniso_U_33
_atom_site_aniso_U_12
_atom_site_aniso_U_13
_atom_site_aniso_U_23
Mo 0.0193(1) 0.0262(1) 0.0217(1) -0.0062(1) -0.0030(1) 0.0022(1)
Cu 0.0201(2) 0.0209(2) 0.0230(2) -0.0033(2) 0.0029(2) -0.0004(2)
S(1) 0.0199(4) 0.0310(5) 0.0201(4) -0.0032(3) -0.0031(3) 0.0019(4)
S(2) 0.0316(5) 0.0336(5) 0.0205(4) -0.0033(4) -0.0064(4) 0.0050(4)
P 0.0181(4) 0.0191(4) 0.0202(4) -0.0007(3) 0.0024(3) -0.0011(3)
O(1) 0.019(1) 0.072(2) 0.033(2) -0.005(1) 0.001(1) 0.010(2)
O(2) 0.055(2) 0.026(1) 0.051(2) -0.016(1) -0.012(2) -0.001(1)
N 0.020(1) 0.025(1) 0.021(1) -0.0008(10) 0.000(1) -0.004(1)
C(1) 0.021(1) 0.017(2) 0.022(2) 0.000(1) -0.001(1) -0.004(1)
C(2) 0.027(1) 0.025(2) 0.025(2) 0.000(1) 0.003(1) 0.006(1)
C(3) 0.029(2) 0.025(2) 0.038(2) 0.002(1) -0.002(1) 0.006(2)
C(4) 0.023(2) 0.024(2) 0.036(2) 0.004(1) -0.001(1) -0.006(1)
C(5) 0.025(2) 0.031(2) 0.030(2) 0.004(1) 0.008(2) -0.001(1)
C(6) 0.028(2) 0.024(2) 0.027(2) 0.002(1) 0.006(1) 0.004(2)
C(7) 0.015(1) 0.021(1) 0.025(1) 0.000(1) -0.001(1) 0.000(1)
C(8) 0.029(2) 0.024(2) 0.027(2) 0.001(1) 0.002(2) -0.004(1)
C(9) 0.031(2) 0.040(2) 0.023(2) 0.001(2) 0.001(2) -0.001(1)
C(10) 0.024(2) 0.038(2) 0.027(2) 0.001(2) -0.003(2) 0.011(1)
C(11) 0.028(2) 0.024(2) 0.034(2) 0.001(2) -0.008(2) 0.004(1)
C(12) 0.026(2) 0.023(2) 0.027(2) 0.003(1) -0.002(2) -0.004(1)
C(13) 0.016(1) 0.020(1) 0.021(2) 0.004(1) -0.002(1) 0.000(1)
C(14) 0.021(1) 0.027(2) 0.029(2) 0.001(1) 0.001(1) -0.001(1)
C(15) 0.023(2) 0.032(2) 0.034(2) -0.001(1) -0.010(1) -0.007(2)
C(16) 0.035(2) 0.035(2) 0.031(2) 0.004(2) -0.006(2) -0.012(2)
C(17) 0.027(2) 0.045(3) 0.033(2) 0.004(2) 0.007(2) -0.015(2)
C(18) 0.019(2) 0.037(2) 0.027(2) 0.001(1) 0.003(1) -0.004(2)
C(19) 0.039(2) 0.034(2) 0.023(2) -0.009(1) 0.005(2) 0.000(1)
C(20) 0.068(3) 0.028(2) 0.031(2) 0.001(2) 0.006(2) 0.006(2)
C(21) 0.035(2) 0.030(2) 0.019(2) 0.001(2) 0.006(1) 0.000(1)
C(22) 0.047(2) 0.034(2) 0.029(2) -0.001(2) -0.007(2) -0.007(2)
C(23) 0.025(2) 0.036(2) 0.027(2) -0.003(1) -0.008(1) -0.004(2)
C(24) 0.031(2) 0.041(2) 0.049(3) -0.015(2) 0.001(2) -0.005(2)
C(25) 0.023(2) 0.029(2) 0.037(2) 0.004(1) -0.005(2) -0.001(2)
C(26) 0.036(2) 0.034(2) 0.049(2) 0.005(2) 0.005(2) -0.009(2)

loop_
_atom_type_symbol
_atom_type_description
_atom_type_scat_dispersion_real
_atom_type_scat_dispersion_imag
_atom_type_scat_source
Mo Mo -1.683 0.686
;International Tables for Crystallography
(1992, Vol. C, Tables 4.2.6.8 and 6.1.1.1)
;
Cu Cu 0.320 1.265
;International Tables for Crystallography
(1992, Vol. C, Tables 4.2.6.8 and 6.1.1.1)
;
S S 0.125 0.123
;International Tables for Crystallography
(1992, Vol. C, Tables 4.2.6.8 and 6.1.1.1)
;
O O 0.011 0.006
;International Tables for Crystallography
(1992, Vol. C, Tables 4.2.6.8 and 6.1.1.1)
;
P P 0.102 0.094
;International Tables for Crystallography
(1992, Vol. C, Tables 4.2.6.8 and 6.1.1.1)
;
N N 0.006 0.003
;International Tables for Crystallography
(1992, Vol. C, Tables 4.2.6.8 and 6.1.1.1)
;
C C 0.003 0.002
;International Tables for Crystallography
(1992, Vol. C, Tables 4.2.6.8 and 6.1.1.1)
;
H H 0.000 0.000
;International Tables for Crystallography
(1992, Vol. C, Table 6.1.1.2)
;

loop_
_geom_angle_atom_site_label_1
_geom_angle_atom_site_label_2
_geom_angle_atom_site_label_3
_geom_angle
_geom_angle_site_symmetry_1
_geom_angle_site_symmetry_2
_geom_angle_site_symmetry_3
_geom_angle_publ_flag
Cu Mo S(1) 52.95(3) . . . yes
Cu Mo S(2) 52.21(3) . . . yes
Cu Mo O(1) 126.92(10) . . . yes
Cu Mo O(2) 122.14(9) . . . yes
S(1) Mo S(2) 105.09(3) . . . yes
S(1) Mo O(1) 109.18(9) . . . yes
S(1) Mo O(2) 109.33(9) . . . yes
S(2) Mo O(1) 111.24(9) . . . yes
S(2) Mo O(2) 110.9(1) . . . yes
O(1) Mo O(2) 110.9(1) . . . yes
Mo Cu S(1) 53.95(2) . . . yes
Mo Cu S(2) 54.32(3) . . . yes
Mo Cu P 176.15(4) . . . yes
S(1) Cu S(2) 108.20(4) . . . yes
S(1) Cu P 122.47(5) . . . yes
S(2) Cu P 129.32(6) . . . yes
Mo S(1) Cu 73.10(3) . . . yes
Mo S(2) Cu 73.47(4) . . . yes
Cu P C(1) 114.1(1) . . . yes
Cu P C(7) 115.9(1) . . . yes
Cu P C(13) 112.3(1) . . . yes
C(1) P C(7) 105.9(1) . . . yes
C(1) P C(13) 103.6(1) . . . yes
C(7) P C(13) 103.8(1) . . . yes
C(19) N C(21) 111.2(3) . . . yes
C(19) N C(23) 108.8(3) . . . yes
C(19) N C(25) 108.5(3) . . . yes
C(21) N C(23) 108.1(2) . . . yes
C(21) N C(25) 108.7(3) . . . yes
C(23) N C(25) 111.7(3) . . . yes
P C(1) C(2) 116.5(2) . . . yes
P C(1) C(6) 124.0(2) . . . yes
C(2) C(1) C(6) 119.4(3) . . . yes
C(1) C(2) C(3) 119.8(3) . . . yes
C(2) C(3) C(4) 120.2(3) . . . yes
C(3) C(4) C(5) 119.7(3) . . . yes
C(4) C(5) C(6) 120.8(3) . . . yes
C(1) C(6) C(5) 120.1(3) . . . yes
P C(7) C(8) 119.6(2) . . . yes
P C(7) C(12) 121.8(3) . . . yes
C(8) C(7) C(12) 118.5(3) . . . yes
C(7) C(8) C(9) 120.1(3) . . . yes
C(8) C(9) C(10) 120.8(3) . . . yes
C(9) C(10) C(11) 119.4(3) . . . yes
C(10) C(11) C(12) 120.3(3) . . . yes
C(7) C(12) C(11) 120.8(3) . . . yes
P C(13) C(14) 121.8(2) . . . yes
P C(13) C(18) 118.7(2) . . . yes
C(14) C(13) C(18) 119.4(3) . . . yes
C(13) C(14) C(15) 119.2(3) . . . yes
C(14) C(15) C(16) 121.1(3) . . . yes
C(15) C(16) C(17) 119.8(3) . . . yes
C(16) C(17) C(18) 120.0(3) . . . yes
C(13) C(18) C(17) 120.4(3) . . . yes
N C(19) C(20) 115.6(3) . . . yes
N C(21) C(22) 115.9(3) . . . yes
N C(23) C(24) 116.1(3) . . . yes
N C(25) C(26) 115.3(3) . . . yes

loop_
_geom_bond_atom_site_label_1
_geom_bond_atom_site_label_2
_geom_bond_distance
_geom_bond_site_symmetry_1
_geom_bond_site_symmetry_2
_geom_bond_publ_flag
Mo Cu 2.6769(8) . . yes
Mo S(1) 2.262(1) . . yes
Mo S(2) 2.2681(9) . . yes
Mo O(1) 1.736(3) . . yes
Mo O(2) 1.720(3) . . yes
Cu S(1) 2.233(1) . . yes
Cu S(2) 2.207(1) . . yes
Cu P 2.204(1) . . yes
P C(1) 1.829(3) . . yes
P C(7) 1.819(3) . . yes
P C(13) 1.816(3) . . yes
N C(19) 1.521(4) . . yes
N C(21) 1.523(4) . . yes
N C(23) 1.519(4) . . yes
N C(25) 1.517(4) . . yes
C(1) C(2) 1.398(4) . . yes
C(1) C(6) 1.386(4) . . yes
C(2) C(3) 1.400(4) . . yes
C(3) C(4) 1.383(5) . . yes
C(4) C(5) 1.378(5) . . yes
C(5) C(6) 1.389(4) . . yes
C(7) C(8) 1.402(5) . . yes
C(7) C(12) 1.390(5) . . yes
C(8) C(9) 1.383(5) . . yes
C(9) C(10) 1.380(5) . . yes
C(10) C(11) 1.382(5) . . yes
C(11) C(12) 1.385(5) . . yes
C(13) C(14) 1.400(4) . . yes
C(13) C(18) 1.389(4) . . yes
C(14) C(15) 1.390(5) . . yes
C(15) C(16) 1.377(5) . . yes
C(16) C(17) 1.381(5) . . yes
C(17) C(18) 1.393(5) . . yes
C(19) C(20) 1.511(6) . . yes
C(21) C(22) 1.504(5) . . yes
C(23) C(24) 1.506(5) . . yes
C(25) C(26) 1.505(5) . . yes

loop_
_geom_contact_atom_site_label_1
_geom_contact_atom_site_label_2
_geom_contact_distance
_geom_contact_site_symmetry_1
_geom_contact_site_symmetry_2
_geom_contact_publ_flag
Mo Cu 2.6769(8) . . ?
S(1) C(23) 3.494(4) . 2_764 ?
S(2) C(16) 3.545(4) . 2_755 ?
O(1) C(25) 3.203(4) . 4_565 ?
O(1) C(19) 3.387(5) . 2_764 ?
O(1) C(26) 3.573(5) . 4_565 ?
O(1) C(23) 3.592(4) . 2_764 ?
O(2) C(4) 3.368(4) . 4_565 ?
O(2) C(3) 3.599(4) . 4_565 ?
C(2) C(20) 3.571(6) . . ?
C(10) C(18) 3.504(5) . 2_755 ?
C(11) C(18) 3.511(5) . 2_755 ?
C(11) C(15) 3.574(5) . 3_655 ?

loop_
_geom_torsion_atom_site_label_1
_geom_torsion_atom_site_label_2
_geom_torsion_atom_site_label_3
_geom_torsion_atom_site_label_4
_geom_torsion
_geom_torsion_site_symmetry_1
_geom_torsion_site_symmetry_2
_geom_torsion_site_symmetry_3
_geom_torsion_site_symmetry_4
_geom_torsion_publ_flag
Mo Cu P C(1) -42.0(7) . . . . yes
Mo Cu P C(7) -165.3(6) . . . . yes
Mo Cu P C(13) 75.6(7) . . . . yes
Mo S(1) Cu S(2) -3.01(4) . . . . yes
Mo S(1) Cu P 178.28(4) . . . . yes
Mo S(2) Cu S(1) 3.00(4) . . . . yes
Mo S(2) Cu P -178.41(5) . . . . yes
Cu S(1) Mo S(2) 2.88(4) . . . . yes
Cu S(1) Mo O(1) 122.3(1) . . . . yes
Cu S(1) Mo O(2) -116.2(1) . . . . yes
Cu S(2) Mo S(1) -2.91(4) . . . . yes
Cu S(2) Mo O(1) -120.9(1) . . . . yes
Cu S(2) Mo O(2) 115.12(10) . . . . yes
Cu P C(1) C(2) 41.4(3) . . . . yes
Cu P C(1) C(6) -141.3(3) . . . . yes
Cu P C(7) C(8) 66.6(3) . . . . yes
Cu P C(7) C(12) -109.7(3) . . . . yes
Cu P C(13) C(14) -165.4(2) . . . . yes
Cu P C(13) C(18) 17.8(3) . . . . yes
S(1) Mo Cu S(2) 176.47(5) . . . . yes
S(1) Mo Cu P -22.2(6) . . . . yes
S(1) Cu Mo S(2) -176.47(5) . . . . yes
S(1) Cu Mo O(1) -87.0(1) . . . . yes
S(1) Cu Mo O(2) 90.9(1) . . . . yes
S(1) Cu P C(1) -63.2(1) . . . . yes
S(1) Cu P C(7) 173.4(1) . . . . yes
S(1) Cu P C(13) 54.4(1) . . . . yes
S(2) Mo Cu P 161.3(7) . . . . yes
S(2) Cu Mo O(1) 89.5(1) . . . . yes
S(2) Cu Mo O(2) -92.6(1) . . . . yes
S(2) Cu P C(1) 118.4(1) . . . . yes
S(2) Cu P C(7) -5.0(1) . . . . yes
S(2) Cu P C(13) -124.0(1) . . . . yes
P Cu Mo O(1) -109.2(7) . . . . yes
P Cu Mo O(2) 68.7(7) . . . . yes
P C(1) C(2) C(3) 177.9(3) . . . . yes
P C(1) C(6) C(5) -178.2(3) . . . . yes
P C(7) C(8) C(9) -178.6(3) . . . . yes
P C(7) C(12) C(11) 178.2(3) . . . . yes
P C(13) C(14) C(15) -177.1(3) . . . . yes
P C(13) C(18) C(17) 176.6(3) . . . . yes
C(1) P C(7) C(8) -61.0(3) . . . . yes
C(1) P C(7) C(12) 122.7(3) . . . . yes
C(1) P C(13) C(14) -41.8(3) . . . . yes
C(1) P C(13) C(18) 141.4(3) . . . . yes
C(1) C(2) C(3) C(4) 0.8(5) . . . . yes
C(1) C(6) C(5) C(4) 0.2(5) . . . . yes
C(2) C(1) P C(7) 170.0(2) . . . . yes
C(2) C(1) P C(13) -81.1(3) . . . . yes
C(2) C(1) C(6) C(5) -0.9(5) . . . . yes
C(2) C(3) C(4) C(5) -1.6(5) . . . . yes
C(3) C(2) C(1) C(6) 0.4(5) . . . . yes
C(3) C(4) C(5) C(6) 1.1(5) . . . . yes
C(6) C(1) P C(7) -12.7(3) . . . . yes
C(6) C(1) P C(13) 96.2(3) . . . . yes
C(7) P C(13) C(14) 68.7(3) . . . . yes
C(7) P C(13) C(18) -108.1(3) . . . . yes
C(7) C(8) C(9) C(10) 1.1(5) . . . . yes
C(7) C(12) C(11) C(10) -0.4(5) . . . . yes
C(8) C(7) P C(13) -169.8(2) . . . . yes
C(8) C(7) C(12) C(11) 1.8(5) . . . . yes
C(8) C(9) C(10) C(11) 0.4(5) . . . . yes
C(9) C(8) C(7) C(12) -2.2(5) . . . . yes
C(9) C(10) C(11) C(12) -0.7(5) . . . . yes
C(12) C(7) P C(13) 13.9(3) . . . . yes
C(13) C(14) C(15) C(16) 0.7(5) . . . . yes
C(13) C(18) C(17) C(16) 0.5(6) . . . . yes
C(14) C(13) C(18) C(17) -0.2(5) . . . . yes
C(14) C(15) C(16) C(17) -0.4(6) . . . . yes
C(15) C(14) C(13) C(18) -0.4(5) . . . . yes
C(15) C(16) C(17) C(18) -0.2(6) . . . . yes
C(19) N C(21) C(22) 61.3(4) . . . . yes
C(19) N C(23) C(24) -171.9(3) . . . . yes
C(19) N C(25) C(26) 64.2(4) . . . . yes
C(20) C(19) N C(21) 58.5(4) . . . . yes
C(20) C(19) N C(23) -60.4(4) . . . . yes
C(20) C(19) N C(25) 177.9(3) . . . . yes
C(21) N C(23) C(24) 67.3(4) . . . . yes
C(21) N C(25) C(26) -174.8(3) . . . . yes
C(22) C(21) N C(23) -179.4(3) . . . . yes
C(22) C(21) N C(25) -58.1(4) . . . . yes
C(23) N C(25) C(26) -55.7(4) . . . . yes
C(24) C(23) N C(25) -52.2(4) . . . . yes
C(24) C(23) N C(25) -52.2(4) . . . . yes
